data_4085342
loop_
_publ_author_name
'Chlupat\'y, Tom\'a\<s'
'R\%u\<zi\<ckov\'a, Zde\<nka'
'Hor\'a\<cek, Michal'
'Alonso, Mercedes'
'De Proft, Frank'
'Kampov\'a, Hana'
'Brus, Ji\<r\'i'
'R\%u\<zi\<cka, Ale\<s'

_publ_section_title
;
 Oxidative Additions of Homoleptic Tin(II) Amidinate
;
_journal_issue 3
_journal_name_full Organometallics
_journal_page_first 606
_journal_paper_doi 10.1021/om501074m
_journal_volume 34
_journal_year 2015
_chemical_formula_moiety 'C68 H124 N8 O2 Sn2, 4 (C6 H14)'
_chemical_formula_sum 'C92 H155 N8 O2 Sn2'
_chemical_formula_weight 1642.61
_chemical_name_systematic
;
 ?
;
_space_group_crystal_system orthorhombic
_space_group_IT_number 18
_space_group_name_Hall 'P 2 2ab'
_space_group_name_H-M_alt 'P 21 21 2'
_symmetry_space_group_name_Hall 'P 2 2ab'
_symmetry_space_group_name_H-M 'P 21 21 2'
_atom_sites_solution_hydrogens mixed
_audit_creation_method SHELXL-2013
_cell_angle_alpha 90.000(7)
_cell_angle_beta 90.000(9)
_cell_angle_gamma 90.000(5)
_cell_formula_units_Z 4
_cell_length_a 17.3160(13)
_cell_length_b 33.1790(12)
_cell_length_c 16.012(4)
_cell_measurement_reflns_used 62469
_cell_measurement_temperature 150(1)
_cell_measurement_theta_max 27.5
_cell_measurement_theta_min 1
_cell_volume 9199(2)
_computing_cell_refinement 'COLLECT and DENZO'
_computing_data_collection 'COLLECT (Hooft, 1998) and DENZO (Otwinowski & Minor, 1997)'
_computing_data_reduction 'COLLECT and DENZO'
_computing_molecular_graphics 'PLATON (Spek, 2003)'
_computing_publication_material 'SHELXL-97 (Sheldrick, 2008)'
_computing_structure_refinement 'SHELXL-97 (Sheldrick, 1997)'
_computing_structure_solution 'SIR92 (Altomare et al., 1994)'
_diffrn_ambient_temperature 150(1)
_diffrn_detector_area_resol_mean 9.091
_diffrn_measured_fraction_theta_full 0.995
_diffrn_measured_fraction_theta_max 0.989
_diffrn_measurement_device_type 'Bruker Nonius KappaCCD area detector'
_diffrn_measurement_method '\f and \w scans to fill the Ewald sphere'
_diffrn_radiation_monochromator graphite
_diffrn_radiation_source 'fine-focus sealed tube'
_diffrn_radiation_type MoK\a
_diffrn_radiation_wavelength 0.71073
_diffrn_reflns_av_R_equivalents 0.0875
_diffrn_reflns_av_unetI/netI 0.0625
_diffrn_reflns_Laue_measured_fraction_full 0.995
_diffrn_reflns_Laue_measured_fraction_max 0.989
_diffrn_reflns_limit_h_max 22
_diffrn_reflns_limit_h_min -22
_diffrn_reflns_limit_k_max 39
_diffrn_reflns_limit_k_min -43
_diffrn_reflns_limit_l_max 20
_diffrn_reflns_limit_l_min -20
_diffrn_reflns_number 62303
_diffrn_reflns_point_group_measured_fraction_full 0.996
_diffrn_reflns_point_group_measured_fraction_max 0.991
_diffrn_reflns_theta_full 25.242
_diffrn_reflns_theta_max 27.500
_diffrn_reflns_theta_min 1.768
_diffrn_standards_number 0
_exptl_absorpt_coefficient_mu 0.591
_exptl_absorpt_correction_T_max 0.899
_exptl_absorpt_correction_T_min 0.772
_exptl_absorpt_correction_type integration
_exptl_absorpt_process_details
;
Gaussian integration (Coppens, 1970)
;
_exptl_crystal_colour colourless
_exptl_crystal_density_diffrn 1.186
_exptl_crystal_description block
_exptl_crystal_F_000 3516
_exptl_crystal_size_max 0.57
_exptl_crystal_size_mid 0.26
_exptl_crystal_size_min 0.21
_refine_diff_density_max 1.722
_refine_diff_density_min -2.683
_refine_diff_density_rms 0.175
_refine_ls_abs_structure_details
;
 Refined as a perfect inversion twin.
;
_refine_ls_abs_structure_Flack 0.5
_refine_ls_extinction_method none
_refine_ls_goodness_of_fit_ref 1.141
_refine_ls_hydrogen_treatment mixed
_refine_ls_matrix_type full
_refine_ls_number_parameters 685
_refine_ls_number_reflns 20212
_refine_ls_number_restraints 55
_refine_ls_restrained_S_all 1.141
_refine_ls_R_factor_all 0.0886
_refine_ls_R_factor_gt 0.0831
_refine_ls_shift/su_max 0.001
_refine_ls_shift/su_mean 0.000
_refine_ls_structure_factor_coef Fsqd
_refine_ls_weighting_details 'w=1/[\s^2^(Fo^2^)+(0.0598P)^2^+69.4451P] where P=(Fo^2^+2Fc^2^)/3'
_refine_ls_weighting_scheme calc
_refine_ls_wR_factor_gt 0.1983
_refine_ls_wR_factor_ref 0.2025
_reflns_Friedel_coverage 0.846
_reflns_Friedel_fraction_full 0.998
_reflns_Friedel_fraction_max 0.993
_reflns_number_gt 19018
_reflns_number_total 20212
_reflns_threshold_expression 'I > 2\s(I)'
_cod_data_source_file om501074m_si_001.cif
_cod_data_source_block tch130430Sn1FINFIN
_cod_depositor_comments 'Adding full bibliography for 4085339--4085346.cif.'
_cod_original_cell_volume 9199(3)
_cod_database_code 4085342
_shelx_space_group_comment
;
The symmetry employed for this shelxl refinement is uniquely defined
by the following loop, which should always be used as a source of
symmetry information in preference to the above space-group names.
They are only intended as comments.
;

loop_
_space_group_symop_operation_xyz
'x, y, z'
'-x, -y, z'
'x+1/2, -y+1/2, -z'
'-x+1/2, y+1/2, -z'

loop_
_atom_site_label
_atom_site_type_symbol
_atom_site_fract_x
_atom_site_fract_y
_atom_site_fract_z
_atom_site_U_iso_or_equiv
_atom_site_adp_type
_atom_site_occupancy
_atom_site_site_symmetry_order
_atom_site_calc_flag
_atom_site_refinement_flags_posn
_atom_site_refinement_flags_adp
Sn2 Sn 0.65423(4) 0.17346(2) 0.31486(4) 0.02013(16) Uani 1 1 d . .
Sn1 Sn 0.50909(3) 0.18057(2) 0.21288(4) 0.01810(15) Uani 1 1 d . .
O2 O 0.5405(4) 0.1807(2) 0.3329(4) 0.0206(9) Uani 1 1 d . .
N1 N 0.5096(5) 0.2438(2) 0.1612(5) 0.0192(16) Uani 1 1 d . .
C1 C 0.4398(6) 0.2513(3) 0.1892(7) 0.024(2) Uani 1 1 d . .
O1 O 0.6217(4) 0.1718(2) 0.1945(4) 0.0206(9) Uani 1 1 d . .
N2 N 0.4063(5) 0.2191(3) 0.2257(5) 0.0203(17) Uani 1 1 d . .
C19 C 0.4702(6) 0.1555(3) 0.0055(6) 0.0203(14) Uani 1 1 d . .
H19 H 0.4463 0.1318 -0.0201 0.024 Uiso 1 1 d R U
C25 C 0.4311(6) 0.0878(3) 0.2768(8) 0.028(2) Uani 1 1 d . .
H25 H 0.4535 0.0633 0.2528 0.034 Uiso 1 1 d R U
C18 C 0.4382(6) 0.1190(3) 0.1389(7) 0.024(2) Uani 1 1 d . .
C8 C 0.3278(6) 0.2170(3) 0.2528(7) 0.024(2) Uani 1 1 d . .
H8 H 0.3061 0.2443 0.2518 0.028 Uiso 1 1 d R U
N3 N 0.4673(6) 0.1506(3) 0.0990(5) 0.028(2) Uani 1 1 d . .
N7 N 0.6836(6) 0.1380(3) 0.4283(7) 0.033(2) Uani 1 1 d . .
C53 C 0.6902(7) 0.1408(4) 0.5185(8) 0.032(3) Uani 1 1 d . .
H53 H 0.7145 0.1162 0.5402 0.038 Uiso 1 1 d R U
C36 C 0.6318(6) 0.2695(4) 0.4041(7) 0.028(2) Uani 1 1 d . .
H36 H 0.6691 0.2881 0.4292 0.034 Uiso 1 1 d R U
C22 C 0.5046(9) 0.2020(5) -0.1455(7) 0.048(4) Uani 1 1 d . .
H22A H 0.5295 0.2258 -0.1229 0.058 Uiso 1 1 d R U
H22B H 0.5038 0.2046 -0.2059 0.058 Uiso 1 1 d R U
N8 N 0.6925(5) 0.1094(2) 0.3045(5) 0.0231(18) Uani 1 1 d . .
C9 C 0.2794(6) 0.1904(4) 0.1941(7) 0.030(2) Uani 1 1 d . .
H9A H 0.2791 0.2020 0.1385 0.036 Uiso 1 1 d R U
H9B H 0.3025 0.1638 0.1908 0.036 Uiso 1 1 d R U
C15 C 0.3391(7) 0.2920(4) 0.1112(9) 0.035(3) Uani 1 1 d . .
H15A H 0.3622 0.2827 0.0595 0.043 Uiso 1 1 d R U
H15B H 0.2973 0.2738 0.1255 0.043 Uiso 1 1 d R U
N6 N 0.7679(5) 0.2039(3) 0.3027(8) 0.036(3) Uani 1 1 d . .
C2 C 0.5619(6) 0.2739(3) 0.1291(8) 0.029(2) Uani 1 1 d . .
H2 H 0.5558 0.2976 0.1650 0.035 Uiso 1 1 d R U
C26 C 0.4723(8) 0.0955(4) 0.3619(6) 0.0317(15) Uani 1 1 d . U
H26A H 0.4504 0.1194 0.3874 0.038 Uiso 1 1 d R U
H26B H 0.5270 0.1001 0.3531 0.038 Uiso 1 1 d R U
C35 C 0.7451(7) 0.2376(4) 0.3394(8) 0.031(3) Uani 1 1 d . .
N4 N 0.4459(5) 0.1215(3) 0.2190(6) 0.0240(18) Uani 1 1 d . .
C12 C 0.2367(7) 0.1967(4) 0.3721(9) 0.036(2) Uani 1 1 d . .
H12A H 0.2343 0.1855 0.4279 0.043 Uiso 1 1 d R U
H12B H 0.2138 0.2234 0.3738 0.043 Uiso 1 1 d R U
C24 C 0.4229(6) 0.1924(3) -0.0179(6) 0.0203(14) Uani 1 1 d . .
H24A H 0.4435 0.2158 0.0110 0.024 Uiso 1 1 d R U
H24B H 0.3698 0.1887 -0.0001 0.024 Uiso 1 1 d R U
C37 C 0.5783(8) 0.2535(4) 0.4732(8) 0.035(3) Uani 1 1 d . .
H37A H 0.5448 0.2328 0.4504 0.042 Uiso 1 1 d R U
H37B H 0.6095 0.2413 0.5166 0.042 Uiso 1 1 d R U
N5 N 0.6751(5) 0.2357(3) 0.3675(6) 0.0245(19) Uani 1 1 d . .
C14 C 0.3992(6) 0.2910(3) 0.1808(7) 0.024(2) Uani 1 1 d . .
H14A H 0.4370 0.3119 0.1696 0.029 Uiso 1 1 d R U
H14B H 0.3742 0.2975 0.2333 0.029 Uiso 1 1 d R U
C13 C 0.3245(8) 0.2015(4) 0.3464(6) 0.0317(15) Uani 1 1 d . U
H13A H 0.3490 0.1753 0.3492 0.038 Uiso 1 1 d R U
H13B H 0.3517 0.2196 0.3839 0.038 Uiso 1 1 d R U
C3 C 0.6458(7) 0.2604(4) 0.1346(8) 0.037(2) Uani 1 1 d . .
H3A H 0.6576 0.2545 0.1925 0.044 Uiso 1 1 d R U
H3B H 0.6535 0.2360 0.1025 0.044 Uiso 1 1 d R U
C52 C 0.6974(6) 0.1049(3) 0.3848(7) 0.024(2) Uani 1 1 d . .
C11 C 0.1921(6) 0.1706(4) 0.3126(9) 0.041(3) Uani 1 1 d . .
H11A H 0.1385 0.1700 0.3302 0.050 Uiso 1 1 d R U
H11B H 0.2119 0.1432 0.3144 0.050 Uiso 1 1 d R U
C23 C 0.4271(9) 0.1993(4) -0.1124(8) 0.041(3) Uani 1 1 d . .
H23A H 0.3999 0.1777 -0.1407 0.049 Uiso 1 1 d R U
H23B H 0.4008 0.2243 -0.1251 0.049 Uiso 1 1 d R U
C41 C 0.5863(9) 0.2922(4) 0.3385(9) 0.041(3) Uani 1 1 d . .
H41A H 0.5540 0.2734 0.3079 0.050 Uiso 1 1 d R U
H41B H 0.6215 0.3047 0.2992 0.050 Uiso 1 1 d R U
C59 C 0.6966(7) 0.0775(3) 0.2411(7) 0.028(2) Uani 1 1 d . .
H59 H 0.7266 0.0551 0.2642 0.033 Uiso 1 1 d R U
C38 C 0.5304(7) 0.2868(4) 0.5098(8) 0.038(3) Uani 1 1 d . .
H38A H 0.5638 0.3061 0.5376 0.046 Uiso 1 1 d R U
H38B H 0.4960 0.2754 0.5513 0.046 Uiso 1 1 d R U
C27 C 0.4604(8) 0.0605(4) 0.4203(7) 0.0317(15) Uani 1 1 d . .
H27A H 0.4852 0.0371 0.3959 0.038 Uiso 1 1 d R U
H27B H 0.4850 0.0659 0.4735 0.038 Uiso 1 1 d R U
C54 C 0.7410(8) 0.1772(4) 0.5401(8) 0.041(3) Uani 1 1 d . .
H54A H 0.7923 0.1739 0.5166 0.049 Uiso 1 1 d R U
H54B H 0.7185 0.2014 0.5165 0.049 Uiso 1 1 d R U
C43 C 0.8437(7) 0.1897(4) 0.1805(9) 0.044(2) Uani 1 1 d . .
H43A H 0.8269 0.2144 0.1536 0.053 Uiso 1 1 d R U
H43B H 0.8079 0.1684 0.1662 0.053 Uiso 1 1 d R U
C46 C 0.9633(8) 0.1510(6) 0.2867(14) 0.072(5) Uani 1 1 d . U
H46A H 0.9973 0.1734 0.2994 0.086 Uiso 1 1 d R U
H46B H 0.9836 0.1273 0.3144 0.086 Uiso 1 1 d R U
C47 C 0.8805(7) 0.1605(4) 0.3187(10) 0.044(2) Uani 1 1 d . U
H47A H 0.8477 0.1371 0.3120 0.053 Uiso 1 1 d R U
H47B H 0.8845 0.1664 0.3779 0.053 Uiso 1 1 d R U
C60 C 0.6156(7) 0.0620(4) 0.2236(10) 0.039(3) Uani 1 1 d . .
H60A H 0.5938 0.0502 0.2737 0.047 Uiso 1 1 d R U
H60B H 0.5830 0.0844 0.2070 0.047 Uiso 1 1 d R U
C4 C 0.7003(7) 0.2927(4) 0.1048(9) 0.037(2) Uani 1 1 d . .
H4A H 0.7525 0.2822 0.1084 0.044 Uiso 1 1 d R U
H4B H 0.6970 0.3158 0.1418 0.044 Uiso 1 1 d R U
C48 C 0.7968(8) 0.2746(4) 0.3464(9) 0.041(3) Uani 1 1 d . .
H48A H 0.7654 0.2988 0.3469 0.049 Uiso 1 1 d R U
H48B H 0.8304 0.2757 0.2979 0.049 Uiso 1 1 d R U
C31 C 0.4026(7) 0.0841(3) 0.0931(8) 0.032(3) Uani 1 1 d . .
H31A H 0.4007 0.0610 0.1302 0.038 Uiso 1 1 d R U
H31B H 0.4344 0.0769 0.0455 0.038 Uiso 1 1 d R U
C42 C 0.8448(6) 0.1954(3) 0.2732(7) 0.027(2) Uani 1 1 d . .
H42 H 0.8769 0.2192 0.2843 0.033 Uiso 1 1 d R U
C30 C 0.3450(8) 0.0798(4) 0.2943(8) 0.040(3) Uani 1 1 d . .
H30A H 0.3187 0.0743 0.2420 0.048 Uiso 1 1 d R U
H30B H 0.3222 0.1038 0.3184 0.048 Uiso 1 1 d R U
C45 C 0.9633(7) 0.1444(4) 0.1931(9) 0.041(3) Uani 1 1 d . .
H45A H 1.0151 0.1402 0.1717 0.050 Uiso 1 1 d R U
H45B H 0.9339 0.1198 0.1842 0.050 Uiso 1 1 d R U
C61 C 0.6160(9) 0.0312(4) 0.1510(10) 0.050(4) Uani 1 1 d . .
H61A H 0.6445 0.0077 0.1694 0.060 Uiso 1 1 d R U
H61B H 0.5636 0.0230 0.1381 0.060 Uiso 1 1 d R U
C64 C 0.7375(9) 0.0926(4) 0.1641(9) 0.044(3) Uani 1 1 d . .
H64A H 0.7131 0.1172 0.1448 0.053 Uiso 1 1 d R U
H64B H 0.7910 0.0987 0.1771 0.053 Uiso 1 1 d R U
C32 C 0.3174(8) 0.0937(4) 0.0642(11) 0.048(4) Uani 1 1 d . .
H32A H 0.2879 0.1042 0.1108 0.057 Uiso 1 1 d R U
H32B H 0.3205 0.1148 0.0223 0.057 Uiso 1 1 d R U
C58 C 0.6101(8) 0.1458(4) 0.5582(8) 0.040(3) Uani 1 1 d . .
H58A H 0.5787 0.1223 0.5462 0.048 Uiso 1 1 d R U
H58B H 0.5844 0.1694 0.5357 0.048 Uiso 1 1 d R U
C44 C 0.9260(8) 0.1779(5) 0.1458(11) 0.055(4) Uani 1 1 d . .
H44A H 0.9243 0.1714 0.0868 0.066 Uiso 1 1 d R U
H44B H 0.9585 0.2015 0.1521 0.066 Uiso 1 1 d R U
C29 C 0.3329(8) 0.0445(4) 0.3545(9) 0.045(3) Uani 1 1 d . .
H29A H 0.2783 0.0420 0.3671 0.054 Uiso 1 1 d R U
H29B H 0.3499 0.0198 0.3281 0.054 Uiso 1 1 d R U
C65 C 0.7199(7) 0.0654(4) 0.4275(8) 0.035(3) Uani 1 1 d D .
H65A H 0.6926 0.0439 0.3991 0.042 Uiso 1 1 d R U
H65B H 0.7016 0.0660 0.4847 0.042 Uiso 1 1 d R U
C20 C 0.5493(10) 0.1576(5) -0.0251(9) 0.056(4) Uani 1 1 d . .
H20A H 0.5779 0.1337 -0.0089 0.067 Uiso 1 1 d R U
H20B H 0.5738 0.1808 0.0006 0.067 Uiso 1 1 d R U
C10 C 0.1971(6) 0.1890(4) 0.2267(8) 0.036(2) Uani 1 1 d . .
H10A H 0.1680 0.1714 0.1901 0.043 Uiso 1 1 d R U
H10B H 0.1733 0.2155 0.2247 0.043 Uiso 1 1 d R U
C5 C 0.6852(10) 0.3061(5) 0.0155(9) 0.052(4) Uani 1 1 d . .
H5A H 0.6948 0.2843 -0.0236 0.062 Uiso 1 1 d R U
H5B H 0.7198 0.3282 0.0023 0.062 Uiso 1 1 d R U
C49 C 0.8472(9) 0.2718(4) 0.4262(9) 0.046(3) Uani 1 1 d . .
H49A H 0.8127 0.2734 0.4738 0.056 Uiso 1 1 d R U
H49B H 0.8724 0.2457 0.4279 0.056 Uiso 1 1 d R U
C6 C 0.5982(8) 0.3215(5) 0.0113(8) 0.048(3) Uani 1 1 d . .
H6A H 0.5908 0.3455 0.0448 0.057 Uiso 1 1 d R U
H6B H 0.5862 0.3281 -0.0463 0.057 Uiso 1 1 d R U
C62 C 0.6536(11) 0.0478(4) 0.0773(8) 0.053(4) Uani 1 1 d . .
H62A H 0.6535 0.0277 0.0333 0.063 Uiso 1 1 d R U
H62B H 0.6238 0.0708 0.0583 0.063 Uiso 1 1 d R U
C50 C 0.9086(15) 0.3040(6) 0.4332(18) 0.093(8) Uani 1 1 d . .
H50A H 0.9351 0.2993 0.4858 0.112 Uiso 1 1 d R U
H50B H 0.9461 0.3001 0.3889 0.112 Uiso 1 1 d R U
C21 C 0.5531(10) 0.1629(6) -0.1197(9) 0.063(5) Uani 1 1 d . .
H21A H 0.5312 0.1391 -0.1458 0.075 Uiso 1 1 d R U
H21B H 0.6059 0.1658 -0.1389 0.075 Uiso 1 1 d R U
C55 C 0.7490(10) 0.1820(5) 0.6346(9) 0.055(4) Uani 1 1 d . .
H55A H 0.7748 0.1586 0.6579 0.066 Uiso 1 1 d R U
H55B H 0.7797 0.2056 0.6476 0.066 Uiso 1 1 d R U
C16 C 0.3054(9) 0.3340(4) 0.0970(10) 0.050(4) Uani 1 1 d . .
H16A H 0.3472 0.3527 0.0858 0.059 Uiso 1 1 d R U
H16B H 0.2788 0.3427 0.1472 0.059 Uiso 1 1 d R U
C40 C 0.5350(9) 0.3241(5) 0.3781(10) 0.058(4) Uani 1 1 d . .
H40A H 0.5682 0.3442 0.4036 0.069 Uiso 1 1 d R U
H40B H 0.5056 0.3374 0.3344 0.069 Uiso 1 1 d R U
C7 C 0.5439(8) 0.2873(4) 0.0396(8) 0.036(3) Uani 1 1 d . .
H7A H 0.4910 0.2969 0.0372 0.043 Uiso 1 1 d R U
H7B H 0.5481 0.2644 0.0023 0.043 Uiso 1 1 d R U
C28 C 0.3768(9) 0.0508(4) 0.4343(10) 0.051(4) Uani 1 1 d . .
H28A H 0.3727 0.0269 0.4689 0.061 Uiso 1 1 d R U
H28B H 0.3536 0.0730 0.4647 0.061 Uiso 1 1 d R U
C39 C 0.4823(9) 0.3087(5) 0.4444(11) 0.055(4) Uani 1 1 d . .
H39A H 0.4456 0.2903 0.4193 0.066 Uiso 1 1 d R U
H39B H 0.4539 0.3309 0.4692 0.066 Uiso 1 1 d R U
C57 C 0.6227(12) 0.1494(6) 0.6564(10) 0.070(6) Uani 1 1 d . .
H57A H 0.5727 0.1520 0.6831 0.084 Uiso 1 1 d R U
H57B H 0.6478 0.1255 0.6783 0.084 Uiso 1 1 d R U
C56 C 0.6678(10) 0.1866(5) 0.6747(9) 0.056(4) Uani 1 1 d . .
H56A H 0.6729 0.1894 0.7347 0.067 Uiso 1 1 d R U
H56B H 0.6427 0.2107 0.6533 0.067 Uiso 1 1 d R U
C63 C 0.7343(10) 0.0603(4) 0.0937(9) 0.047(4) Uani 1 1 d . .
H63A H 0.7570 0.0714 0.0433 0.057 Uiso 1 1 d R U
H63B H 0.7645 0.0370 0.1102 0.057 Uiso 1 1 d R U
C33 C 0.2775(10) 0.0589(5) 0.0205(16) 0.081(7) Uani 1 1 d D .
H33A H 0.2713 0.0385 0.0634 0.097 Uiso 1 1 d R U
H33B H 0.3084 0.0473 -0.0239 0.097 Uiso 1 1 d R U
C17 C 0.2500(9) 0.3352(6) 0.0255(12) 0.070(6) Uani 1 1 d . .
H17A H 0.2312 0.3082 0.0178 0.084 Uiso 1 1 d R U
H17B H 0.2762 0.3438 -0.0242 0.084 Uiso 1 1 d R U
H17C H 0.2074 0.3529 0.0365 0.084 Uiso 1 1 d R U
C66 C 0.8050(9) 0.0566(5) 0.4283(12) 0.057(4) Uani 1 1 d D U
H66A H 0.823(10) 0.034(3) 0.461(9) 0.068 Uiso 1 1 d D U
H66B H 0.824(10) 0.063(5) 0.373(5) 0.068 Uiso 1 1 d D U
C51 C 0.8828(13) 0.3462(6) 0.4316(18) 0.090(8) Uani 1 1 d . .
H51A H 0.8478 0.3500 0.3858 0.108 Uiso 1 1 d R U
H51B H 0.9267 0.3635 0.4247 0.108 Uiso 1 1 d R U
H51C H 0.8571 0.3526 0.4830 0.108 Uiso 1 1 d R U
C34 C 0.1974(10) 0.0694(6) -0.0080(18) 0.093(8) Uani 1 1 d D U
H34A H 0.1745 0.0464 -0.0346 0.139 Uiso 1 1 d R U
H34B H 0.2013 0.0911 -0.0475 0.139 Uiso 1 1 d R U
H34C H 0.1657 0.0777 0.0381 0.139 Uiso 1 1 d R U
C67 C 0.8566(17) 0.0793(11) 0.486(2) 0.162(15) Uani 1 1 d D U
H67A H 0.8358 0.0777 0.5422 0.194 Uiso 1 1 calc R U
H67B H 0.8572 0.1074 0.4698 0.194 Uiso 1 1 calc R U
C68 C 0.9393(16) 0.0631(15) 0.486(3) 0.195(19) Uani 1 1 d D U
H68A H 0.9708 0.0795 0.5219 0.292 Uiso 1 1 calc R U
H68B H 0.9596 0.0639 0.4303 0.292 Uiso 1 1 calc R U
H68C H 0.9395 0.0358 0.5061 0.292 Uiso 1 1 calc R U

loop_
_atom_site_aniso_label
_atom_site_aniso_U_11
_atom_site_aniso_U_22
_atom_site_aniso_U_33
_atom_site_aniso_U_23
_atom_site_aniso_U_13
_atom_site_aniso_U_12
Sn2 0.0193(3) 0.0192(3) 0.0219(3) -0.0025(3) -0.0022(2) -0.0002(3)
Sn1 0.0158(3) 0.0206(3) 0.0179(3) -0.0010(2) -0.0006(2) 0.0009(2)
O2 0.019(2) 0.027(2) 0.016(2) -0.0017(19) 0.0015(15) -0.0001(19)
N1 0.014(4) 0.027(4) 0.017(4) 0.002(3) 0.004(3) -0.005(3)
C1 0.029(5) 0.023(5) 0.018(5) 0.003(4) -0.005(4) -0.003(4)
O1 0.019(2) 0.027(2) 0.016(2) -0.0017(19) 0.0015(15) -0.0001(19)
N2 0.021(4) 0.026(4) 0.014(4) 0.002(3) 0.008(3) 0.003(3)
C19 0.023(3) 0.021(3) 0.017(3) 0.005(3) -0.009(3) 0.003(3)
C25 0.027(5) 0.023(5) 0.035(6) 0.002(5) -0.003(5) -0.003(4)
C18 0.016(5) 0.026(5) 0.030(6) 0.002(4) -0.008(4) 0.003(4)
C8 0.028(5) 0.017(4) 0.026(5) 0.006(4) 0.006(4) -0.003(4)
N3 0.041(5) 0.027(5) 0.015(4) 0.003(3) 0.005(4) -0.005(4)
N7 0.037(5) 0.024(5) 0.039(6) -0.010(4) -0.015(5) -0.002(4)
C53 0.031(6) 0.031(6) 0.033(6) -0.002(5) -0.007(5) 0.006(5)
C36 0.027(5) 0.033(6) 0.025(5) -0.015(5) 0.002(4) -0.002(4)
C22 0.056(8) 0.081(10) 0.007(4) 0.001(5) 0.012(5) 0.027(8)
N8 0.034(5) 0.019(4) 0.016(4) -0.006(3) -0.012(4) 0.005(3)
C9 0.025(5) 0.045(6) 0.020(5) -0.001(5) -0.015(4) 0.000(4)
C15 0.023(6) 0.036(6) 0.047(7) 0.009(5) 0.004(5) 0.000(5)
N6 0.021(4) 0.028(5) 0.061(8) -0.025(5) 0.009(5) -0.007(4)
C2 0.024(5) 0.021(5) 0.041(7) 0.008(5) 0.006(5) 0.001(4)
C26 0.051(4) 0.031(3) 0.013(3) -0.006(2) 0.001(3) 0.000(3)
C35 0.024(5) 0.032(6) 0.035(6) -0.013(5) 0.004(5) -0.006(5)
N4 0.021(4) 0.021(4) 0.030(5) 0.003(4) 0.000(4) -0.002(3)
C12 0.022(4) 0.041(5) 0.046(5) -0.011(4) -0.013(4) -0.011(3)
C24 0.023(3) 0.021(3) 0.017(3) 0.005(3) -0.009(3) 0.003(3)
C37 0.039(7) 0.033(6) 0.033(6) -0.012(5) 0.009(5) -0.005(5)
N5 0.021(4) 0.022(4) 0.030(5) -0.011(4) -0.002(4) -0.004(3)
C14 0.027(5) 0.019(4) 0.026(5) 0.001(4) 0.009(4) 0.000(4)
C13 0.051(4) 0.031(3) 0.013(3) -0.006(2) 0.001(3) 0.000(3)
C3 0.023(4) 0.043(5) 0.044(5) 0.009(4) 0.007(4) 0.003(4)
C52 0.012(4) 0.027(5) 0.033(6) 0.004(4) -0.012(4) 0.003(4)
C11 0.020(5) 0.046(7) 0.058(8) -0.007(7) 0.022(5) -0.012(5)
C23 0.060(9) 0.037(7) 0.025(6) 0.004(5) -0.012(6) -0.011(6)
C41 0.050(8) 0.031(6) 0.043(8) -0.011(5) -0.013(6) 0.003(6)
C59 0.027(5) 0.029(6) 0.027(5) -0.003(4) -0.012(4) 0.007(5)
C38 0.024(6) 0.050(8) 0.041(7) -0.021(6) 0.015(5) 0.002(5)
C27 0.051(4) 0.031(3) 0.013(3) -0.006(2) 0.001(3) 0.000(3)
C54 0.044(7) 0.040(7) 0.039(6) -0.014(6) -0.012(5) 0.005(6)
C43 0.023(4) 0.052(5) 0.057(6) -0.004(5) -0.002(4) 0.002(4)
C46 0.017(5) 0.097(13) 0.100(14) 0.000(12) 0.009(8) 0.012(7)
C47 0.023(4) 0.052(5) 0.057(6) -0.004(5) -0.002(4) 0.002(4)
C60 0.037(6) 0.023(5) 0.057(8) -0.016(6) -0.010(6) 0.003(5)
C4 0.023(4) 0.043(5) 0.044(5) 0.009(4) 0.007(4) 0.003(4)
C48 0.041(7) 0.043(7) 0.039(7) -0.004(6) -0.007(6) -0.001(6)
C31 0.041(7) 0.021(5) 0.033(6) -0.008(5) -0.010(5) 0.006(5)
C42 0.014(4) 0.040(6) 0.028(5) -0.013(4) 0.002(4) 0.000(4)
C30 0.041(6) 0.038(6) 0.041(7) 0.014(5) 0.020(6) -0.001(5)
C45 0.030(6) 0.049(7) 0.045(8) -0.003(6) 0.022(6) 0.002(5)
C61 0.055(9) 0.026(6) 0.070(10) -0.024(7) -0.018(8) 0.004(6)
C64 0.048(8) 0.035(7) 0.049(8) -0.005(6) 0.007(6) -0.003(6)
C32 0.049(8) 0.021(6) 0.073(10) 0.005(6) -0.034(7) -0.014(5)
C58 0.045(7) 0.042(7) 0.033(7) 0.002(6) 0.006(6) -0.006(6)
C44 0.046(7) 0.035(7) 0.084(11) 0.014(8) 0.036(7) 0.004(7)
C29 0.045(8) 0.042(7) 0.048(8) 0.007(6) 0.006(6) -0.022(6)
C65 0.042(7) 0.035(6) 0.028(6) 0.002(5) -0.009(5) 0.009(5)
C20 0.070(11) 0.064(10) 0.032(7) 0.010(7) 0.006(7) 0.037(9)
C10 0.022(4) 0.041(5) 0.046(5) -0.011(4) -0.013(4) -0.011(3)
C5 0.069(10) 0.048(8) 0.038(7) 0.004(6) -0.016(7) -0.012(7)
C49 0.049(8) 0.049(8) 0.042(7) -0.003(6) -0.012(7) 0.004(7)
C6 0.046(7) 0.061(9) 0.036(7) 0.027(7) 0.007(5) -0.012(8)
C62 0.093(12) 0.037(7) 0.027(6) -0.009(5) -0.004(8) 0.020(8)
C50 0.103(18) 0.064(13) 0.112(18) 0.006(12) -0.034(15) -0.044(12)
C21 0.068(10) 0.090(13) 0.030(7) 0.011(7) 0.018(7) 0.040(10)
C55 0.088(12) 0.040(8) 0.038(7) -0.007(6) -0.019(7) 0.010(8)
C16 0.041(7) 0.046(8) 0.061(9) 0.019(7) -0.008(7) 0.014(6)
C40 0.068(10) 0.037(7) 0.068(10) -0.015(8) -0.019(8) 0.021(8)
C7 0.036(6) 0.046(7) 0.025(6) 0.008(5) 0.009(5) -0.007(6)
C28 0.062(9) 0.036(7) 0.054(9) 0.012(6) 0.028(7) -0.015(7)
C39 0.038(7) 0.053(9) 0.074(10) -0.029(8) 0.005(7) 0.018(7)
C57 0.104(15) 0.068(11) 0.039(8) -0.025(8) 0.039(9) -0.017(10)
C56 0.085(12) 0.055(8) 0.029(6) -0.005(6) 0.001(7) -0.003(8)
C63 0.073(10) 0.036(7) 0.033(7) 0.000(6) 0.017(7) -0.002(7)
C33 0.061(11) 0.039(8) 0.14(2) -0.015(11) -0.058(13) -0.010(8)
C17 0.037(8) 0.090(15) 0.083(13) 0.014(11) -0.010(8) 0.035(9)
C66 0.046(8) 0.053(9) 0.073(11) 0.026(8) -0.009(8) 0.010(7)
C51 0.081(14) 0.051(11) 0.14(2) -0.025(13) -0.003(14) -0.028(10)
C34 0.061(11) 0.065(12) 0.15(2) 0.008(13) -0.047(13) -0.032(10)
C67 0.15(2) 0.17(2) 0.17(2) -0.01(2) -0.03(2) 0.00(2)
C68 0.059(16) 0.26(4) 0.26(4) -0.03(3) -0.02(2) 0.05(2)

loop_
_atom_type_symbol
_atom_type_description
_atom_type_scat_dispersion_real
_atom_type_scat_dispersion_imag
_atom_type_scat_source
C C 0.0033 0.0016 'International Tables Vol C Tables 4.2.6.8 and 6.1.1.4'
H H 0.0000 0.0000 'International Tables Vol C Tables 4.2.6.8 and 6.1.1.4'
N N 0.0061 0.0033 'International Tables Vol C Tables 4.2.6.8 and 6.1.1.4'
O O 0.0106 0.0060 'International Tables Vol C Tables 4.2.6.8 and 6.1.1.4'
Sn Sn -0.6537 1.4246 'International Tables Vol C Tables 4.2.6.8 and 6.1.1.4'

loop_
_exptl_crystal_face_index_h
_exptl_crystal_face_index_k
_exptl_crystal_face_index_l
_exptl_crystal_face_perp_dist
-1 1 0 0.173
1 -1 0 0.271
-1 -1 0 0.132
1 1 0 0.085
0 0 1 0.105
0 0 -1 0.103
-1 -1 -1 0.135
-1 -1 1 0.146
1 1 1 0.102
1 1 -1 0.095

loop_
_geom_angle_atom_site_label_1
_geom_angle_atom_site_label_2
_geom_angle_atom_site_label_3
_geom_angle
O2 Sn2 O1 82.3(3)
O2 Sn2 N6 145.9(3)
O1 Sn2 N6 100.2(4)
O2 Sn2 N7 99.8(3)
O1 Sn2 N7 146.5(3)
N6 Sn2 N7 96.3(4)
O2 Sn2 N8 114.6(3)
O1 Sn2 N8 89.2(3)
N6 Sn2 N8 99.4(3)
N7 Sn2 N8 59.3(3)
O2 Sn2 N5 89.7(3)
O1 Sn2 N5 115.3(3)
N6 Sn2 N5 58.3(3)
N7 Sn2 N5 98.1(3)
N8 Sn2 N5 148.2(3)
O2 Sn2 C52 108.7(3)
O1 Sn2 C52 117.5(3)
N6 Sn2 C52 100.3(4)
N7 Sn2 C52 30.0(3)
N8 Sn2 C52 29.3(3)
N5 Sn2 C52 125.7(3)
O2 Sn2 Sn1 41.21(18)
O1 Sn2 Sn1 41.11(18)
N6 Sn2 Sn1 131.1(3)
N7 Sn2 Sn1 132.6(3)
N8 Sn2 Sn1 106.4(2)
N5 Sn2 Sn1 105.4(2)
C52 Sn2 Sn1 122.3(2)
O1 Sn1 O2 82.9(3)
O1 Sn1 N3 97.7(3)
O2 Sn1 N3 152.6(3)
O1 Sn1 N2 152.8(3)
O2 Sn1 N2 97.4(3)
N3 Sn1 N2 94.3(3)
O1 Sn1 N4 110.8(3)
O2 Sn1 N4 95.3(3)
N3 Sn1 N4 58.7(3)
N2 Sn1 N4 96.3(3)
O1 Sn1 N1 94.5(3)
O2 Sn1 N1 110.5(3)
N3 Sn1 N1 96.8(3)
N2 Sn1 N1 59.8(3)
N4 Sn1 N1 146.0(3)
O1 Sn1 C18 105.9(3)
O2 Sn1 C18 123.7(3)
N3 Sn1 C18 29.8(3)
N2 Sn1 C18 96.6(3)
N4 Sn1 C18 29.0(3)
N1 Sn1 C18 123.5(3)
O1 Sn1 C1 123.3(3)
O2 Sn1 C1 104.9(3)
N3 Sn1 C1 97.6(3)
N2 Sn1 C1 30.3(3)
N4 Sn1 C1 123.7(3)
N1 Sn1 C1 29.5(3)
C18 Sn1 C1 113.9(3)
O1 Sn1 Sn2 41.50(18)
O2 Sn1 Sn2 41.40(18)
N3 Sn1 Sn2 133.6(3)
N2 Sn1 Sn2 132.1(2)
N4 Sn1 Sn2 108.4(2)
N1 Sn1 Sn2 105.6(2)
C18 Sn1 Sn2 124.5(2)
C1 Sn1 Sn2 121.5(2)
Sn1 O2 Sn2 97.4(3)
C1 N1 C2 124.7(9)
C1 N1 Sn1 92.7(6)
C2 N1 Sn1 141.0(7)
N1 C1 N2 113.2(9)
N1 C1 C14 124.5(9)
N2 C1 C14 122.2(9)
N1 C1 Sn1 57.8(5)
N2 C1 Sn1 55.6(5)
C14 C1 Sn1 176.8(8)
Sn1 O1 Sn2 97.4(3)
C1 N2 C8 125.4(9)
C1 N2 Sn1 94.1(6)
C8 N2 Sn1 140.3(7)
C20 C19 N3 111.8(9)
C20 C19 C24 112.7(10)
N3 C19 C24 108.4(8)
C20 C19 H19 107.1
N3 C19 H19 108.2
C24 C19 H19 108.5
N4 C25 C30 114.4(9)
N4 C25 C26 110.1(9)
C30 C25 C26 108.2(10)
N4 C25 H25 108.3
C30 C25 H25 108.1
C26 C25 H25 107.3
N4 C18 N3 112.9(10)
N4 C18 C31 125.2(11)
N3 C18 C31 121.9(10)
N4 C18 Sn1 57.4(6)
N3 C18 Sn1 55.5(6)
C31 C18 Sn1 176.1(9)
N2 C8 C9 111.2(9)
N2 C8 C13 109.8(9)
C9 C8 C13 111.7(8)
N2 C8 H8 108.4
C9 C8 H8 108.2
C13 C8 H8 107.5
C18 N3 C19 125.3(9)
C18 N3 Sn1 94.7(7)
C19 N3 Sn1 139.7(7)
C52 N7 C53 124.2(10)
C52 N7 Sn2 92.9(7)
C53 N7 Sn2 143.0(8)
N7 C53 C58 110.4(10)
N7 C53 C54 108.6(10)
C58 C53 C54 109.9(10)
N7 C53 H53 109.5
C58 C53 H53 109.4
C54 C53 H53 109.1
N5 C36 C41 111.6(9)
N5 C36 C37 109.3(10)
C41 C36 C37 110.9(11)
N5 C36 H36 107.9
C41 C36 H36 108.3
C37 C36 H36 108.7
C23 C22 C21 109.9(13)
C23 C22 H22A 109.1
C21 C22 H22A 109.4
C23 C22 H22B 110.9
C21 C22 H22B 109.6
H22A C22 H22B 107.9
C52 N8 C59 126.8(9)
C52 N8 Sn2 93.2(6)
C59 N8 Sn2 138.7(7)
C10 C9 C8 108.6(9)
C10 C9 H9A 108.9
C8 C9 H9A 109.5
C10 C9 H9B 112.3
C8 C9 H9B 109.2
H9A C9 H9B 108.3
C14 C15 C16 112.8(11)
C14 C15 H15A 109.6
C16 C15 H15A 108.7
C14 C15 H15B 108.9
C16 C15 H15B 108.6
H15A C15 H15B 108.1
C35 N6 C42 125.9(9)
C35 N6 Sn2 94.7(7)
C42 N6 Sn2 139.3(7)
N1 C2 C3 112.1(9)
N1 C2 C7 114.0(10)
C3 C2 C7 109.4(10)
N1 C2 H2 106.2
C3 C2 H2 107.7
C7 C2 H2 107.1
C27 C26 C25 110.7(9)
C27 C26 H26A 108.4
C25 C26 H26A 108.9
C27 C26 H26B 110.3
C25 C26 H26B 110.3
H26A C26 H26B 108.2
N5 C35 N6 113.1(10)
N5 C35 C48 124.4(11)
N6 C35 C48 122.5(11)
C18 N4 C25 123.8(10)
C18 N4 Sn1 93.7(7)
C25 N4 Sn1 140.7(7)
C11 C12 C13 112.8(10)
C11 C12 H12A 110.0
C13 C12 H12A 108.6
C11 C12 H12B 109.6
C13 C12 H12B 107.9
H12A C12 H12B 107.9
C19 C24 C23 109.7(9)
C19 C24 H24A 109.0
C23 C24 H24A 109.6
C19 C24 H24B 109.6
C23 C24 H24B 110.8
H24A C24 H24B 108.1
C38 C37 C36 111.0(11)
C38 C37 H37A 109.8
C36 C37 H37A 109.6
C38 C37 H37B 109.6
C36 C37 H37B 108.9
H37A C37 H37B 108.0
C35 N5 C36 125.4(9)
C35 N5 Sn2 93.7(7)
C36 N5 Sn2 139.8(7)
C1 C14 C15 113.8(9)
C1 C14 H14A 109.2
C15 C14 H14A 108.0
C1 C14 H14B 109.1
C15 C14 H14B 108.9
H14A C14 H14B 107.7
C12 C13 C8 108.3(10)
C12 C13 H13A 108.6
C8 C13 H13A 108.6
C12 C13 H13B 111.7
C8 C13 H13B 111.4
H13A C13 H13B 108.2
C4 C3 C2 111.8(10)
C4 C3 H3A 108.4
C2 C3 H3A 108.5
C4 C3 H3B 109.8
C2 C3 H3B 110.3
H3A C3 H3B 107.8
N8 C52 N7 114.5(10)
N8 C52 C65 124.0(10)
N7 C52 C65 121.5(10)
N8 C52 Sn2 57.5(5)
N7 C52 Sn2 57.1(6)
C65 C52 Sn2 177.9(9)
C12 C11 C10 108.3(10)
C12 C11 H11A 108.5
C10 C11 H11A 109.2
C12 C11 H11B 109.8
C10 C11 H11B 112.8
H11A C11 H11B 108.1
C22 C23 C24 114.6(11)
C22 C23 H23A 109.0
C24 C23 H23A 109.2
C22 C23 H23B 107.8
C24 C23 H23B 108.1
H23A C23 H23B 108.0
C36 C41 C40 111.2(11)
C36 C41 H41A 109.3
C40 C41 H41A 108.9
C36 C41 H41B 109.6
C40 C41 H41B 109.8
H41A C41 H41B 108.0
N8 C59 C64 110.4(10)
N8 C59 C60 109.0(9)
C64 C59 C60 113.3(11)
N8 C59 H59 108.1
C64 C59 H59 108.2
C60 C59 H59 107.6
C37 C38 C39 112.7(11)
C37 C38 H38A 109.7
C39 C38 H38A 109.0
C37 C38 H38B 108.6
C39 C38 H38B 108.7
H38A C38 H38B 107.9
C28 C27 C26 113.0(11)
C28 C27 H27A 108.5
C26 C27 H27A 107.9
C28 C27 H27B 109.5
C26 C27 H27B 110.0
H27A C27 H27B 107.9
C55 C54 C53 111.0(13)
C55 C54 H54A 108.3
C53 C54 H54A 110.4
C55 C54 H54B 109.6
C53 C54 H54B 109.5
H54A C54 H54B 108.0
C42 C43 C44 111.7(12)
C42 C43 H43A 109.8
C44 C43 H43A 108.9
C42 C43 H43B 109.6
C44 C43 H43B 108.3
H43A C43 H43B 108.6
C45 C46 C47 110.8(13)
C45 C46 H46A 108.6
C47 C46 H46A 109.6
C45 C46 H46B 109.4
C47 C46 H46B 110.5
H46A C46 H46B 107.8
C42 C47 C46 112.1(13)
C42 C47 H47A 108.9
C46 C47 H47A 109.9
C42 C47 H47B 110.5
C46 C47 H47B 107.3
H47A C47 H47B 108.0
C59 C60 C61 110.9(11)
C59 C60 H60A 110.2
C61 C60 H60A 110.8
C59 C60 H60B 109.2
C61 C60 H60B 107.5
H60A C60 H60B 108.1
C3 C4 C5 113.6(12)
C3 C4 H4A 108.1
C5 C4 H4A 108.7
C3 C4 H4B 109.3
C5 C4 H4B 109.5
H4A C4 H4B 107.5
C35 C48 C49 110.0(12)
C35 C48 H48A 109.8
C49 C48 H48A 111.0
C35 C48 H48B 108.8
C49 C48 H48B 108.9
H48A C48 H48B 108.2
C18 C31 C32 111.7(9)
C18 C31 H31A 108.8
C32 C31 H31A 108.0
C18 C31 H31B 109.9
C32 C31 H31B 110.5
H31A C31 H31B 107.9
N6 C42 C43 109.8(10)
N6 C42 C47 111.8(10)
C43 C42 C47 112.9(10)
N6 C42 H42 107.9
C43 C42 H42 106.8
C47 C42 H42 107.2
C29 C30 C25 112.3(11)
C29 C30 H30A 109.6
C25 C30 H30A 109.4
C29 C30 H30B 108.7
C25 C30 H30B 109.0
H30A C30 H30B 107.7
C44 C45 C46 113.1(13)
C44 C45 H45A 109.1
C46 C45 H45A 111.7
C44 C45 H45B 108.9
C46 C45 H45B 105.5
H45A C45 H45B 108.3
C62 C61 C60 111.2(12)
C62 C61 H61A 108.8
C60 C61 H61A 107.8
C62 C61 H61B 110.7
C60 C61 H61B 110.0
H61A C61 H61B 108.3
C59 C64 C63 110.2(11)
C59 C64 H64A 109.6
C63 C64 H64A 109.5
C59 C64 H64B 110.0
C63 C64 H64B 109.4
H64A C64 H64B 108.0
C33 C32 C31 113.9(12)
C33 C32 H32A 112.9
C31 C32 H32A 109.9
C33 C32 H32B 104.7
C31 C32 H32B 107.4
H32A C32 H32B 107.6
C53 C58 C57 107.0(12)
C53 C58 H58A 109.7
C57 C58 H58A 109.6
C53 C58 H58B 110.4
C57 C58 H58B 111.6
H58A C58 H58B 108.5
C45 C44 C43 113.4(11)
C45 C44 H44A 109.9
C43 C44 H44A 111.8
C45 C44 H44B 107.4
C43 C44 H44B 106.7
H44A C44 H44B 107.4
C28 C29 C30 111.1(11)
C28 C29 H29A 109.2
C30 C29 H29A 109.5
C28 C29 H29B 109.5
C30 C29 H29B 109.4
H29A C29 H29B 108.2
C66 C65 C52 114.9(11)
C66 C65 H65A 109.7
C52 C65 H65A 107.4
C66 C65 H65B 108.4
C52 C65 H65B 108.8
H65A C65 H65B 107.4
C19 C20 C21 112.3(13)
C19 C20 H20A 110.7
C21 C20 H20A 109.7
C19 C20 H20B 107.8
C21 C20 H20B 108.0
H20A C20 H20B 108.2
C11 C10 C9 112.3(9)
C11 C10 H10A 106.0
C9 C10 H10A 107.4
C11 C10 H10B 111.9
C9 C10 H10B 111.2
H10A C10 H10B 107.7
C4 C5 C6 107.2(12)
C4 C5 H5A 111.1
C6 C5 H5A 111.9
C4 C5 H5B 108.7
C6 C5 H5B 109.4
H5A C5 H5B 108.4
C50 C49 C48 114.5(15)
C50 C49 H49A 109.6
C48 C49 H49A 107.4
C50 C49 H49B 108.1
C48 C49 H49B 109.3
H49A C49 H49B 107.6
C7 C6 C5 109.2(12)
C7 C6 H6A 111.2
C5 C6 H6A 111.5
C7 C6 H6B 108.3
C5 C6 H6B 108.4
H6A C6 H6B 108.2
C61 C62 C63 112.6(12)
C61 C62 H62A 109.3
C63 C62 H62A 108.8
C61 C62 H62B 108.2
C63 C62 H62B 109.7
H62A C62 H62B 108.1
C51 C50 C49 117(2)
C51 C50 H50A 108.0
C49 C50 H50A 106.6
C51 C50 H50B 108.5
C49 C50 H50B 108.7
H50A C50 H50B 107.4
C20 C21 C22 109.1(11)
C20 C21 H21A 108.4
C22 C21 H21A 110.2
C20 C21 H21B 111.5
C22 C21 H21B 109.3
H21A C21 H21B 108.4
C54 C55 C56 109.8(12)
C54 C55 H55A 109.7
C56 C55 H55A 109.8
C54 C55 H55B 110.3
C56 C55 H55B 109.1
H55A C55 H55B 108.1
C17 C16 C15 112.6(14)
C17 C16 H16A 108.6
C15 C16 H16A 109.0
C17 C16 H16B 108.8
C15 C16 H16B 109.3
H16A C16 H16B 108.4
C39 C40 C41 114.5(13)
C39 C40 H40A 107.3
C41 C40 H40A 108.1
C39 C40 H40B 110.3
C41 C40 H40B 108.8
H40A C40 H40B 107.6
C2 C7 C6 111.4(11)
C2 C7 H7A 109.0
C6 C7 H7A 108.7
C2 C7 H7B 109.5
C6 C7 H7B 110.4
H7A C7 H7B 107.7
C27 C28 C29 113.0(11)
C27 C28 H28A 109.4
C29 C28 H28A 109.5
C27 C28 H28B 108.2
C29 C28 H28B 108.8
H28A C28 H28B 107.7
C40 C39 C38 108.6(12)
C40 C39 H39A 108.8
C38 C39 H39A 110.0
C40 C39 H39B 110.0
C38 C39 H39B 111.0
H39A C39 H39B 108.5
C56 C57 C58 109.3(13)
C56 C57 H57A 108.1
C58 C57 H57A 108.6
C56 C57 H57B 111.8
C58 C57 H57B 110.9
H57A C57 H57B 108.1
C57 C56 C55 108.1(13)
C57 C56 H56A 108.8
C55 C56 H56A 109.7
C57 C56 H56B 112.1
C55 C56 H56B 110.0
H56A C56 H56B 108.2
C62 C63 C64 110.8(12)
C62 C63 H63A 109.9
C64 C63 H63A 109.1
C62 C63 H63B 109.5
C64 C63 H63B 109.5
H63A C63 H63B 108.0
C34 C33 C32 112.5(14)
C34 C33 H33A 106.0
C32 C33 H33A 104.7
C34 C33 H33B 112.3
C32 C33 H33B 112.9
H33A C33 H33B 107.7
C16 C17 H17A 106.8
C16 C17 H17B 109.9
H17A C17 H17B 109.5
C16 C17 H17C 111.7
H17A C17 H17C 109.5
H17B C17 H17C 109.5
C67 C66 C65 119.6(18)
C67 C66 H66A 82(10)
C65 C66 H66A 119(10)
C67 C66 H66B 105(10)
C65 C66 H66B 107(10)
H66A C66 H66B 122(10)
C50 C51 H51A 109.3
C50 C51 H51B 109.3
H51A C51 H51B 109.5
C50 C51 H51C 109.8
H51A C51 H51C 109.5
H51B C51 H51C 109.5
C33 C34 H34A 109.3
C33 C34 H34B 108.0
H34A C34 H34B 109.5
C33 C34 H34C 111.1
H34A C34 H34C 109.5
H34B C34 H34C 109.5
C66 C67 C68 113(3)
C66 C67 H67A 109.1
C68 C67 H67A 109.1
C66 C67 H67B 109.1
C68 C67 H67B 109.1
H67A C67 H67B 107.8
C67 C68 H68A 109.5
C67 C68 H68B 109.5
H68A C68 H68B 109.5
C67 C68 H68C 109.5
H68A C68 H68C 109.5
H68B C68 H68C 109.5

loop_
_geom_bond_atom_site_label_1
_geom_bond_atom_site_label_2
_geom_bond_distance
Sn2 O2 2.005(6)
Sn2 O1 2.009(6)
Sn2 N6 2.221(9)
Sn2 N7 2.223(11)
Sn2 N8 2.233(8)
Sn2 N5 2.259(8)
Sn2 C52 2.644(10)
Sn2 Sn1 3.0064(9)
Sn1 O1 1.993(6)
Sn1 O2 1.997(6)
Sn1 N3 2.201(9)
Sn1 N2 2.202(8)
Sn1 N4 2.246(8)
Sn1 N1 2.255(8)
Sn1 C18 2.661(11)
Sn1 C1 2.662(10)
N1 C1 1.312(14)
N1 C2 1.442(13)
C1 N2 1.347(13)
C1 C14 1.500(14)
N2 C8 1.428(13)
C19 C20 1.456(19)
C19 N3 1.506(13)
C19 C24 1.521(13)
C19 H19 0.9799
C25 N4 1.476(14)
C25 C30 1.539(16)
C25 C26 1.559(15)
C25 H25 0.9800
C18 N4 1.291(14)
C18 N3 1.326(14)
C18 C31 1.505(15)
C8 C9 1.540(15)
C8 C13 1.587(14)
C8 H8 0.9798
N7 C52 1.324(15)
N7 C53 1.451(16)
C53 C58 1.534(18)
C53 C54 1.535(18)
C53 H53 0.9799
C36 N5 1.471(14)
C36 C41 1.515(18)
C36 C37 1.537(16)
C36 H36 0.9800
C22 C23 1.45(2)
C22 C21 1.60(2)
C22 H22A 0.9697
C22 H22B 0.9701
N8 C52 1.298(14)
N8 C59 1.468(13)
C9 C10 1.517(16)
C9 H9A 0.9700
C9 H9B 0.9699
C15 C14 1.526(17)
C15 C16 1.528(17)
C15 H15A 0.9699
C15 H15B 0.9701
N6 C35 1.322(14)
N6 C42 1.441(13)
C2 C3 1.523(16)
C2 C7 1.532(17)
C2 H2 0.9801
C26 C27 1.506(16)
C26 H26A 0.9699
C26 H26B 0.9700
C35 N5 1.293(14)
C35 C48 1.524(17)
C12 C11 1.502(17)
C12 C13 1.583(17)
C12 H12A 0.9699
C12 H12B 0.9702
C24 C23 1.532(15)
C24 H24A 0.9701
C24 H24B 0.9699
C37 C38 1.501(17)
C37 H37A 0.9700
C37 H37B 0.9701
C14 H14A 0.9701
C14 H14B 0.9700
C13 H13A 0.9700
C13 H13B 0.9700
C3 C4 1.504(17)
C3 H3A 0.9700
C3 H3B 0.9698
C52 C65 1.526(15)
C11 C10 1.508(19)
C11 H11A 0.9700
C11 H11B 0.9701
C23 H23A 0.9700
C23 H23B 0.9699
C41 C40 1.520(19)
C41 H41A 0.9699
C41 H41B 0.9700
C59 C64 1.507(18)
C59 C60 1.519(16)
C59 H59 0.9798
C38 C39 1.52(2)
C38 H38A 0.9701
C38 H38B 0.9701
C27 C28 1.499(19)
C27 H27A 0.9700
C27 H27B 0.9699
C54 C55 1.527(18)
C54 H54A 0.9699
C54 H54B 0.9702
C43 C42 1.496(18)
C43 C44 1.579(17)
C43 H43A 0.9697
C43 H43B 0.9700
C46 C45 1.52(3)
C46 C47 1.554(18)
C46 H46A 0.9702
C46 H46B 0.9699
C47 C42 1.502(18)
C47 H47A 0.9700
C47 H47B 0.9699
C60 C61 1.548(18)
C60 H60A 0.9699
C60 H60B 0.9700
C4 C5 1.519(19)
C4 H4A 0.9699
C4 H4B 0.9700
C48 C49 1.550(19)
C48 H48A 0.9701
C48 H48B 0.9700
C31 C32 1.578(18)
C31 H31A 0.9701
C31 H31B 0.9701
C42 H42 0.9802
C30 C29 1.530(16)
C30 H30A 0.9699
C30 H30B 0.9700
C45 C44 1.49(2)
C45 H45A 0.9698
C45 H45B 0.9699
C61 C62 1.46(2)
C61 H61A 0.9699
C61 H61B 0.9699
C64 C63 1.556(19)
C64 H64A 0.9700
C64 H64B 0.9701
C32 C33 1.518(19)
C32 H32A 0.9703
C32 H32B 0.9699
C58 C57 1.59(2)
C58 H58A 0.9702
C58 H58B 0.9701
C44 H44A 0.9701
C44 H44B 0.9700
C29 C28 1.50(2)
C29 H29A 0.9701
C29 H29B 0.9700
C65 C66 1.504(16)
C65 H65A 0.9702
C65 H65B 0.9699
C20 C21 1.527(19)
C20 H20A 0.9699
C20 H20B 0.9700
C10 H10A 0.9700
C10 H10B 0.9704
C5 C6 1.59(2)
C5 H5A 0.9701
C5 H5B 0.9699
C49 C50 1.51(2)
C49 H49A 0.9701
C49 H49B 0.9702
C6 C7 1.543(18)
C6 H6A 0.9701
C6 H6B 0.9701
C62 C63 1.48(2)
C62 H62A 0.9700
C62 H62B 0.9700
C50 C51 1.47(3)
C50 H50A 0.9701
C50 H50B 0.9699
C21 H21A 0.9702
C21 H21B 0.9700
C55 C56 1.55(2)
C55 H55A 0.9700
C55 H55B 0.9701
C16 C17 1.49(2)
C16 H16A 0.9700
C16 H16B 0.9700
C40 C39 1.49(2)
C40 H40A 0.9700
C40 H40B 0.9701
C7 H7A 0.9701
C7 H7B 0.9702
C28 H28A 0.9701
C28 H28B 0.9700
C39 H39A 0.9700
C39 H39B 0.9702
C57 C56 1.49(2)
C57 H57A 0.9699
C57 H57B 0.9699
C56 H56A 0.9699
C56 H56B 0.9701
C63 H63A 0.9701
C63 H63B 0.9700
C33 C34 1.502(12)
C33 H33A 0.9700
C33 H33B 0.9700
C17 H17A 0.9598
C17 H17B 0.9601
C17 H17C 0.9601
C66 C67 1.49(2)
C66 H66A 0.976(14)
C66 H66B 0.973(14)
C51 H51A 0.9600
C51 H51B 0.9601
C51 H51C 0.9600
C34 H34A 0.9600
C34 H34B 0.9600
C34 H34C 0.9600
C67 C68 1.53(2)
C67 H67A 0.9700
C67 H67B 0.9700
C68 H68A 0.9600
C68 H68B 0.9600
C68 H68C 0.9600

loop_
_platon_squeeze_void_nr
_platon_squeeze_void_average_x
_platon_squeeze_void_average_y
_platon_squeeze_void_average_z
_platon_squeeze_void_volume
_platon_squeeze_void_count_electrons
_platon_squeeze_void_content
1 0.000 0.000 -0.124 1488 428 ' '
2 0.465 0.500 0.115 1488 428 ' '
3 0.036 0.244 0.309 7 5 ' '
4 0.964 0.756 0.309 7 5 ' '
5 0.536 0.256 0.690 7 5 ' '
6 0.464 0.744 0.690 7 5 ' '
